data_4129081
loop_
_publ_author_name
'Shi, Ping-Ping'
'Lu, Si-Qi'
'Song, Xian-Jiang'
'Chen, Xiao-Gang'
'Liao, Wei-Qiang'
'Li, Peng-Fei'
'Tang, Yuan-Yuan'
'Xiong, Ren-Gen'

_publ_section_title
;
 Two-dimensional Organic-Inorganic Perovskite Ferroelectric Semiconductor
 with the Fluorinated Aromatic Spacers.
;
_journal_name_full 'Journal of the American Chemical Society'
_journal_paper_doi 10.1021/jacs.9b10048
_journal_year 2019
_chemical_formula_moiety 'Cl4 Pb, 2(C7 H9 F N)'
_chemical_formula_sum 'C14 H18 Cl4 F2 N2 Pb'
_chemical_formula_weight 601.30
_space_group_crystal_system monoclinic
_space_group_IT_number 14
_space_group_name_Hall '-P 2ybc'
_space_group_name_H-M_alt 'P 1 21/c 1'
_atom_sites_solution_hydrogens geom
_audit_creation_method SHELXL-2014/7
_cell_angle_alpha 90
_cell_angle_beta 93.879(6)
_cell_angle_gamma 90
_cell_formula_units_Z 2
_cell_length_a 17.3916(13)
_cell_length_b 7.5212(5)
_cell_length_c 7.7601(5)
_cell_measurement_reflns_used 5607
_cell_measurement_temperature 300(2)
_cell_measurement_theta_max 30.3090
_cell_measurement_theta_min 2.9550
_cell_volume 1012.74(12)
_computing_structure_refinement 'SHELXL-2014/7 (Sheldrick, 2014)'
_diffrn_ambient_temperature 300(2)
_diffrn_measured_fraction_theta_full 0.998
_diffrn_measured_fraction_theta_max 0.817
_diffrn_measurement_device_type 'XtaLAB Synergy R, DW system, HyPix'
_diffrn_radiation_type MoK\a
_diffrn_radiation_wavelength 0.71073
_diffrn_reflns_av_R_equivalents 0.0321
_diffrn_reflns_av_unetI/netI 0.0293
_diffrn_reflns_Laue_measured_fraction_full 0.998
_diffrn_reflns_Laue_measured_fraction_max 0.817
_diffrn_reflns_limit_h_max 17
_diffrn_reflns_limit_h_min -24
_diffrn_reflns_limit_k_max 10
_diffrn_reflns_limit_k_min -8
_diffrn_reflns_limit_l_max 11
_diffrn_reflns_limit_l_min -9
_diffrn_reflns_number 9261
_diffrn_reflns_point_group_measured_fraction_full 0.998
_diffrn_reflns_point_group_measured_fraction_max 0.817
_diffrn_reflns_theta_full 25.242
_diffrn_reflns_theta_max 30.609
_diffrn_reflns_theta_min 2.952
_diffrn_source 'Rotating-anode X-ray tube'
_exptl_absorpt_coefficient_mu 8.872
_exptl_absorpt_correction_T_max 0.185
_exptl_absorpt_correction_T_min 0.123
_exptl_absorpt_correction_type multi-scan
_exptl_absorpt_process_details
;
CrysAlisPro 1.171.40.14e (Rigaku Oxford Diffraction, 2018)
Empirical absorption correction using spherical harmonics,
 implemented in SCALE3 ABSPACK scaling algorithm.
;
_exptl_crystal_colour colorless
_exptl_crystal_density_diffrn 1.972
_exptl_crystal_description sheet
_exptl_crystal_F_000 568
_exptl_crystal_size_max 0.32
_exptl_crystal_size_mid 0.21
_exptl_crystal_size_min 0.19
_refine_diff_density_max 1.367
_refine_diff_density_min -1.061
_refine_diff_density_rms 0.145
_refine_ls_extinction_method none
_refine_ls_goodness_of_fit_ref 1.130
_refine_ls_hydrogen_treatment constr
_refine_ls_matrix_type full
_refine_ls_number_parameters 107
_refine_ls_number_reflns 3121
_refine_ls_number_restraints 0
_refine_ls_restrained_S_all 1.130
_refine_ls_R_factor_all 0.0427
_refine_ls_R_factor_gt 0.0298
_refine_ls_shift/su_max 0.000
_refine_ls_shift/su_mean 0.000
_refine_ls_structure_factor_coef Fsqd
_refine_ls_weighting_details 'w=1/[\s^2^(Fo^2^)+(0.0365P)^2^+2.5681P] where P=(Fo^2^+2Fc^2^)/3'
_refine_ls_weighting_scheme calc
_refine_ls_wR_factor_gt 0.0775
_refine_ls_wR_factor_ref 0.0848
_reflns_Friedel_coverage 0.000
_reflns_number_gt 1975
_reflns_number_total 3121
_reflns_threshold_expression 'I > 2\s(I)'
_cod_data_source_file ja9b10048_si_004.cif
_cod_data_source_block P21C
_cod_original_sg_symbol_H-M 'P 21/c'
_cod_database_code 4129081
_shelx_shelxl_version_number 2014/7
_shelx_space_group_comment
;
The symmetry employed for this shelxl refinement is uniquely defined
by the following loop, which should always be used as a source of
symmetry information in preference to the above space-group names.
They are only intended as comments.
;

loop_
_space_group_symop_operation_xyz
'x, y, z'
'-x, y+1/2, -z+1/2'
'-x, -y, -z'
'x, -y-1/2, z-1/2'

loop_
_atom_site_label
_atom_site_type_symbol
_atom_site_fract_x
_atom_site_fract_y
_atom_site_fract_z
_atom_site_U_iso_or_equiv
_atom_site_adp_type
_atom_site_occupancy
_atom_site_site_symmetry_order
_atom_site_calc_flag
_atom_site_refinement_flags_posn
_atom_site_refinement_flags_adp
_atom_site_refinement_flags_occupancy
C1 C 0.2898(4) 0.4656(10) 0.9884(9) 0.0542(16) Uani 1 1 d . . .
C2 C 0.3240(5) 0.6308(12) 0.9740(11) 0.072(2) Uani 1 1 d . . .
H2 H 0.3018 0.7322 1.0181 0.086 Uiso 1 1 calc R U .
C3 C 0.3909(6) 0.6404(18) 0.8937(14) 0.098(3) Uani 1 1 d . . .
C4 C 0.4251(7) 0.4949(18) 0.8293(18) 0.112(5) Uani 1 1 d . . .
H4 H 0.4710 0.5064 0.7753 0.135 Uiso 1 1 calc R U .
C5 C 0.3921(7) 0.332(2) 0.8441(15) 0.112(4) Uani 1 1 d . . .
H5 H 0.4152 0.2318 0.8008 0.134 Uiso 1 1 calc R U .
C6 C 0.3247(5) 0.3184(13) 0.9231(11) 0.078(2) Uani 1 1 d . . .
H6 H 0.3019 0.2073 0.9332 0.093 Uiso 1 1 calc R U .
C7 C 0.2154(4) 0.4461(11) 1.0725(9) 0.0577(16) Uani 1 1 d . . .
H7A H 0.2047 0.3208 1.0882 0.069 Uiso 1 1 calc R U .
H7B H 0.2202 0.5012 1.1858 0.069 Uiso 1 1 calc R U .
Cl1 Cl 0.02355(10) 0.32505(19) 0.18326(18) 0.0515(4) Uani 1 1 d . . .
Cl2 Cl 0.16295(9) 0.5543(2) 0.5531(2) 0.0534(4) Uani 1 1 d . . .
F1 F 0.4235(4) 0.8038(12) 0.8816(12) 0.164(3) Uani 1 1 d . . .
N1 N 0.1506(4) 0.5281(7) 0.9696(8) 0.0572(14) Uani 1 1 d . . .
H1A H 0.1533 0.6458 0.9802 0.086 Uiso 1 1 calc R U .
H1B H 0.1063 0.4898 1.0072 0.086 Uiso 1 1 calc R U .
H1C H 0.1531 0.4984 0.8590 0.086 Uiso 1 1 calc R U .
Pb1 Pb 0.0000 0.5000 0.5000 0.03153(10) Uani 1 2 d S . P

loop_
_atom_site_aniso_label
_atom_site_aniso_U_11
_atom_site_aniso_U_22
_atom_site_aniso_U_33
_atom_site_aniso_U_23
_atom_site_aniso_U_13
_atom_site_aniso_U_12
C1 0.047(4) 0.068(4) 0.047(3) 0.001(3) -0.002(3) 0.007(3)
C2 0.055(5) 0.079(5) 0.082(5) 0.007(4) 0.009(4) -0.001(4)
C3 0.063(6) 0.129(10) 0.103(7) 0.013(7) 0.005(5) -0.020(6)
C4 0.052(6) 0.186(17) 0.101(9) -0.014(7) 0.023(5) 0.013(7)
C5 0.074(7) 0.151(12) 0.109(8) -0.050(8) 0.004(6) 0.029(7)
C6 0.061(5) 0.090(6) 0.080(5) -0.021(4) -0.010(4) 0.015(4)
C7 0.049(4) 0.067(4) 0.058(4) 0.015(3) 0.015(3) 0.005(3)
Cl1 0.0654(10) 0.0445(7) 0.0463(7) -0.0179(6) 0.0176(6) -0.0111(7)
Cl2 0.0453(8) 0.0563(8) 0.0589(9) 0.0015(7) 0.0073(7) -0.0043(7)
F1 0.110(5) 0.169(7) 0.217(8) 0.036(6) 0.042(5) -0.053(5)
N1 0.053(3) 0.059(4) 0.060(4) 0.003(2) 0.009(3) -0.002(3)
Pb1 0.03981(16) 0.02781(14) 0.02722(14) -0.00011(9) 0.00421(9) 0.00085(10)

loop_
_atom_type_symbol
_atom_type_description
_atom_type_scat_dispersion_real
_atom_type_scat_dispersion_imag
_atom_type_scat_source
C C 0.0033 0.0016 'International Tables Vol C Tables 4.2.6.8 and 6.1.1.4'
H H 0.0000 0.0000 'International Tables Vol C Tables 4.2.6.8 and 6.1.1.4'
N N 0.0061 0.0033 'International Tables Vol C Tables 4.2.6.8 and 6.1.1.4'
F F 0.0171 0.0103 'International Tables Vol C Tables 4.2.6.8 and 6.1.1.4'
Cl Cl 0.1484 0.1585 'International Tables Vol C Tables 4.2.6.8 and 6.1.1.4'
Pb Pb -3.3944 10.1111 'International Tables Vol C Tables 4.2.6.8 and 6.1.1.4'

loop_
_geom_angle_atom_site_label_1
_geom_angle_atom_site_label_2
_geom_angle_atom_site_label_3
_geom_angle
_geom_angle_site_symmetry_1
_geom_angle_site_symmetry_3
C6 C1 C2 119.3(8) . .
C6 C1 C7 119.9(8) . .
C2 C1 C7 120.8(7) . .
C3 C2 C1 118.0(9) . .
C3 C2 H2 121.0 . .
C1 C2 H2 121.0 . .
C4 C3 C2 122.5(11) . .
C4 C3 F1 120.5(11) . .
C2 C3 F1 117.0(12) . .
C3 C4 C5 119.7(11) . .
C3 C4 H4 120.2 . .
C5 C4 H4 120.2 . .
C4 C5 C6 119.3(11) . .
C4 C5 H5 120.4 . .
C6 C5 H5 120.4 . .
C5 C6 C1 121.2(10) . .
C5 C6 H6 119.4 . .
C1 C6 H6 119.4 . .
N1 C7 C1 112.0(6) . .
N1 C7 H7A 109.2 . .
C1 C7 H7A 109.2 . .
N1 C7 H7B 109.2 . .
C1 C7 H7B 109.2 . .
H7A C7 H7B 107.9 . .
Pb1 Cl1 Pb1 143.73(6) . 2_545
C7 N1 H1A 109.5 . .
C7 N1 H1B 109.5 . .
H1A N1 H1B 109.5 . .
C7 N1 H1C 109.5 . .
H1A N1 H1C 109.5 . .
H1B N1 H1C 109.5 . .
Cl1 Pb1 Cl1 180.0 3_566 .
Cl1 Pb1 Cl1 89.417(18) 3_566 4_566
Cl1 Pb1 Cl1 90.583(18) . 4_566
Cl1 Pb1 Cl1 90.583(18) 3_566 2
Cl1 Pb1 Cl1 89.417(18) . 2
Cl1 Pb1 Cl1 180.0 4_566 2
Cl1 Pb1 Cl2 90.49(5) 3_566 .
Cl1 Pb1 Cl2 89.51(5) . .
Cl1 Pb1 Cl2 86.73(5) 4_566 .
Cl1 Pb1 Cl2 93.27(5) 2 .
Cl1 Pb1 Cl2 89.51(5) 3_566 3_566
Cl1 Pb1 Cl2 90.49(5) . 3_566
Cl1 Pb1 Cl2 93.27(5) 4_566 3_566
Cl1 Pb1 Cl2 86.73(5) 2 3_566
Cl2 Pb1 Cl2 180.0 . 3_566

loop_
_geom_bond_atom_site_label_1
_geom_bond_atom_site_label_2
_geom_bond_distance
_geom_bond_site_symmetry_2
C1 C6 1.376(11) .
C1 C2 1.386(11) .
C1 C7 1.496(10) .
C2 C3 1.358(13) .
C2 H2 0.9300 .
C3 C4 1.357(16) .
C3 F1 1.360(13) .
C4 C5 1.359(17) .
C4 H4 0.9300 .
C5 C6 1.363(14) .
C5 H5 0.9300 .
C6 H6 0.9300 .
C7 N1 1.472(9) .
C7 H7A 0.9700 .
C7 H7B 0.9700 .
Cl1 Pb1 2.8419(13) .
Cl1 Pb1 2.8440(13) 2_545
Cl2 Pb1 2.8652(17) .
N1 H1A 0.8900 .
N1 H1B 0.8900 .
N1 H1C 0.8900 .
Pb1 Cl1 2.8419(13) 3_566
Pb1 Cl1 2.8440(13) 4_566
Pb1 Cl1 2.8440(13) 2
Pb1 Cl2 2.8653(17) 3_566

loop_
_geom_hbond_atom_site_label_D
_geom_hbond_atom_site_label_H
_geom_hbond_atom_site_label_A
_geom_hbond_distance_DH
_geom_hbond_distance_HA
_geom_hbond_distance_DA
_geom_hbond_angle_DHA
_geom_hbond_site_symmetry_A
N1 H1C Cl2 0.89 2.43 3.259(7) 155.5 .
N1 H1B Cl1 0.89 2.40 3.235(6) 157.1 1_556
N1 H1A Cl2 0.89 2.33 3.211(6) 171.2 4_576
C7 H7A Cl2 0.97 2.92 3.873(8) 167.2 4_566
C2 H2 Cl2 0.93 2.93 3.750(9) 148.1 4_576

loop_
_geom_torsion_atom_site_label_1
_geom_torsion_atom_site_label_2
_geom_torsion_atom_site_label_3
_geom_torsion_atom_site_label_4
_geom_torsion
C6 C1 C2 C3 0.7(12)
C7 C1 C2 C3 -178.9(8)
C1 C2 C3 C4 -0.6(16)
C1 C2 C3 F1 -179.8(8)
C2 C3 C4 C5 0(2)
F1 C3 C4 C5 179.4(12)
C3 C4 C5 C6 0(2)
C4 C5 C6 C1 -0.1(17)
C2 C1 C6 C5 -0.3(13)
C7 C1 C6 C5 179.3(8)
C6 C1 C7 N1 -111.3(8)
C2 C1 C7 N1 68.3(9)
